data_2229438
loop_
_publ_author_name
'Zhu, Yu'
'Wu, Yun-Long'
'Huang, Chun-Xia'
'Xie, Ji-Min'

_publ_section_title
;
 Bis(2,2'-bipyridine-\k^2^<i>N</i>,<i>N</i>')(nitrato-\k<i>O</i>)copper(II)
 perchlorate
;
_journal_coeditor_code KP2303
_journal_issue 3
_journal_name_full 'Acta Crystallographica Section E'
_journal_page_first m306
_journal_paper_doi 10.1107/S1600536811002571
_journal_volume 67
_journal_year 2011
_chemical_formula_iupac '[Cu (N O3) (C10 H8 N2)2] Cl O4'
_chemical_formula_moiety 'C20 H16 Cu N5 O3 +, Cl O4 -'
_chemical_formula_sum 'C20 H16 Cl Cu N5 O7'
_chemical_formula_weight 537.38
_chemical_name_systematic
;
Bis(2,2'-bipyridine-\k^2^<i>N</i>,<i>N</i>')(nitrato-\k<i>O</i>)copper(II)
perchlorate
;
_space_group_IT_number 2
_symmetry_cell_setting triclinic
_symmetry_space_group_name_Hall '-P 1'
_symmetry_space_group_name_H-M 'P -1'
_atom_sites_solution_hydrogens geom
_atom_sites_solution_primary direct
_atom_sites_solution_secondary difmap
_audit_creation_method SHELXL-97
_cell_angle_alpha 76.15(3)
_cell_angle_beta 81.46(4)
_cell_angle_gamma 78.86(3)
_cell_formula_units_Z 2
_cell_length_a 7.5882(15)
_cell_length_b 10.473(2)
_cell_length_c 14.041(3)
_cell_measurement_reflns_used 4693
_cell_measurement_temperature 295(2)
_cell_measurement_theta_max 28.9704
_cell_measurement_theta_min 3.1407
_cell_volume 1056.9(4)
_computing_cell_refinement 'CrystalClear (Rigaku, 2007)'
_computing_data_collection 'CrystalClear (Rigaku, 2007)'
_computing_data_reduction 'CrystalClear (Rigaku, 2007)'
_computing_molecular_graphics 'SHELXTL (Sheldrick, 2008)'
_computing_publication_material 'SHELXL97 (Sheldrick, 2008)'
_computing_structure_refinement 'SHELXL97 (Sheldrick, 2008)'
_computing_structure_solution 'SHELXS97 (Sheldrick, 2008)'
_diffrn_ambient_temperature 295(2)
_diffrn_measured_fraction_theta_full 0.985
_diffrn_measured_fraction_theta_max 0.970
_diffrn_measurement_device_type 'Rigaku Saturn 724'
_diffrn_measurement_method \w
_diffrn_radiation_monochromator graphite
_diffrn_radiation_source 'fine-focus sealed tube'
_diffrn_radiation_type MoK\a
_diffrn_radiation_wavelength 0.71073
_diffrn_reflns_av_R_equivalents 0.0189
_diffrn_reflns_av_sigmaI/netI 0.0241
_diffrn_reflns_limit_h_max 9
_diffrn_reflns_limit_h_min -8
_diffrn_reflns_limit_k_max 12
_diffrn_reflns_limit_k_min -12
_diffrn_reflns_limit_l_max 17
_diffrn_reflns_limit_l_min -17
_diffrn_reflns_number 10121
_diffrn_reflns_theta_full 25.00
_diffrn_reflns_theta_max 25.99
_diffrn_reflns_theta_min 3.14
_diffrn_standards_decay_% 0
_diffrn_standards_interval_time 0
_diffrn_standards_number 0
_exptl_absorpt_coefficient_mu 1.216
_exptl_absorpt_correction_T_max 0.803
_exptl_absorpt_correction_T_min 0.747
_exptl_absorpt_correction_type multi-scan
_exptl_absorpt_process_details '(CrystalClear; Rigaku, 2007)'
_exptl_crystal_colour blue
_exptl_crystal_density_diffrn 1.689
_exptl_crystal_density_method 'not measured'
_exptl_crystal_description prism
_exptl_crystal_F_000 546
_exptl_crystal_size_max 0.24
_exptl_crystal_size_mid 0.20
_exptl_crystal_size_min 0.18
_refine_diff_density_max 0.306
_refine_diff_density_min -0.484
_refine_ls_extinction_method none
_refine_ls_goodness_of_fit_ref 1.052
_refine_ls_hydrogen_treatment constr
_refine_ls_matrix_type full
_refine_ls_number_parameters 351
_refine_ls_number_reflns 4037
_refine_ls_number_restraints 0
_refine_ls_restrained_S_all 1.052
_refine_ls_R_factor_all 0.0388
_refine_ls_R_factor_gt 0.0338
_refine_ls_shift/su_max 0.000
_refine_ls_shift/su_mean 0.000
_refine_ls_structure_factor_coef Fsqd
_refine_ls_weighting_details 'calc w=1/[\s^2^(Fo^2^)+(0.0453P)^2^+0.3686P] where P=(Fo^2^+2Fc^2^)/3'
_refine_ls_weighting_scheme calc
_refine_ls_wR_factor_gt 0.0847
_refine_ls_wR_factor_ref 0.0876
_reflns_number_gt 3579
_reflns_number_total 4037
_reflns_threshold_expression I>2sigma(I)
_cod_data_source_file kp2303.cif
_cod_data_source_block I
_cod_database_code 2229438
_cod_database_fobs_code 2229438

loop_
_symmetry_equiv_pos_as_xyz
'x, y, z'
'-x, -y, -z'

loop_
_atom_site_type_symbol
_atom_site_label
_atom_site_fract_x
_atom_site_fract_y
_atom_site_fract_z
_atom_site_U_iso_or_equiv
_atom_site_adp_type
_atom_site_calc_flag
_atom_site_refinement_flags
_atom_site_occupancy
_atom_site_disorder_assembly
_atom_site_disorder_group
Cu Cu1 0.13510(4) 0.14256(3) 0.229930(18) 0.04365(11) Uani d . 1 . .
N N1 -0.0008(3) 0.26435(18) 0.12391(13) 0.0413(4) Uani d . 1 A .
C C1 -0.1751(3) 0.3189(2) 0.13465(18) 0.0460(5) Uani d . 1 . .
H H1 -0.2386 0.3047 0.1972 0.062(8) Uiso d R 1 A .
O O1 -0.144(6) 0.025(3) 0.2791(18) 0.072(5) Uani d P 0.42(7) A 1
O O1' -0.092(3) 0.0253(18) 0.2643(12) 0.054(3) Uani d P 0.58(7) A 2
Cl Cl1 0.40225(9) 0.48718(7) 0.29287(4) 0.05741(18) Uani d . 1 . .
N N2 0.3386(2) 0.15087(18) 0.11680(13) 0.0405(4) Uani d . 1 A .
C C2 -0.2638(4) 0.3950(2) 0.05677(19) 0.0526(6) Uani d . 1 A .
H H2 -0.3832 0.4358 0.0670 0.074(9) Uiso d R 1 . .
O O2 -0.165(6) -0.127(4) 0.212(3) 0.093(7) Uani d P 0.42(7) A 1
O O2' -0.171(4) -0.151(2) 0.2322(14) 0.071(3) Uani d P 0.58(7) A 2
N N3 0.0518(2) 0.23533(17) 0.34604(13) 0.0377(4) Uani d . 1 A .
C C3 -0.1733(4) 0.4104(3) -0.03679(19) 0.0561(7) Uani d . 1 . .
H H3 -0.2314 0.4605 -0.0909 0.063(8) Uiso d R 1 A .
O O3 0.070(2) -0.033(3) 0.1678(19) 0.063(5) Uani d P 0.42(7) A 1
O O3' 0.047(3) -0.0583(17) 0.1459(15) 0.082(3) Uani d P 0.58(7) A 2
N N4 0.2614(2) 0.00723(18) 0.33384(13) 0.0412(4) Uani d . 1 A .
C C4 0.0043(4) 0.3504(2) -0.04923(17) 0.0514(6) Uani d . 1 A .
H H4 0.0664 0.3571 -0.1121 0.070(9) Uiso d R 1 . .
O O4 0.5696(3) 0.5366(3) 0.26537(19) 0.0918(7) Uani d . 1 . .
N N5 -0.0741(3) -0.0584(2) 0.21550(15) 0.0465(5) Uani d . 1 . .
C C5 0.0898(3) 0.2800(2) 0.03288(15) 0.0406(5) Uani d . 1 . .
O O5 0.2613(4) 0.5915(3) 0.25784(17) 0.1054(9) Uani d . 1 . .
C C6 0.2824(3) 0.2197(2) 0.02926(15) 0.0398(5) Uani d . 1 A .
O O6 0.4111(4) 0.3772(3) 0.2508(2) 0.1198(11) Uani d . 1 . .
C C7 0.4017(4) 0.2356(2) -0.05599(17) 0.0496(6) Uani d . 1 . .
H H7 0.3614 0.2841 -0.1156 0.055(7) Uiso d R 1 A .
O O7 0.3702(4) 0.4516(2) 0.39655(15) 0.0995(9) Uani d . 1 . .
C C8 0.5801(4) 0.1788(3) -0.05135(19) 0.0534(6) Uani d . 1 A .
H H8 0.6618 0.1882 -0.1079 0.054(7) Uiso d R 1 . .
C C9 0.6372(3) 0.1078(3) 0.03760(19) 0.0516(6) Uani d . 1 . .
H H9 0.7572 0.0679 0.0420 0.075(9) Uiso d R 1 A .
C C10 0.5128(3) 0.0971(2) 0.11998(18) 0.0476(5) Uani d . 1 A .
H H10 0.5518 0.0505 0.1804 0.053(7) Uiso d R 1 . .
C C11 0.3604(3) -0.1094(2) 0.32214(18) 0.0510(6) Uani d . 1 . .
H H11 0.3782 -0.1292 0.2599 0.062(8) Uiso d R 1 A .
C C12 0.4372(3) -0.2012(2) 0.3986(2) 0.0541(6) Uani d . 1 A .
H H12 0.5064 -0.2812 0.3883 0.065(8) Uiso d R 1 . .
C C13 0.4095(3) -0.1719(2) 0.4905(2) 0.0532(6) Uani d . 1 . .
H H13 0.4616 -0.2316 0.5432 0.059(8) Uiso d R 1 A .
C C14 0.3040(3) -0.0538(2) 0.50390(17) 0.0451(5) Uani d . 1 A .
H H14 0.2812 -0.0342 0.5662 0.052(7) Uiso d R 1 . .
C C15 0.2321(3) 0.0353(2) 0.42427(15) 0.0363(5) Uani d . 1 . .
C C16 0.1165(3) 0.1643(2) 0.43096(15) 0.0356(4) Uani d . 1 A .
C C17 0.0741(3) 0.2098(2) 0.51762(16) 0.0452(5) Uani d . 1 . .
H H17 0.1225 0.1607 0.5750 0.055(7) Uiso d R 1 A .
C C18 -0.0408(4) 0.3290(3) 0.51792(19) 0.0541(6) Uani d . 1 A .
H H18 -0.0735 0.3599 0.5759 0.061(8) Uiso d R 1 . .
C C19 -0.1059(3) 0.4013(3) 0.4320(2) 0.0541(6) Uani d . 1 . .
H H19 -0.1838 0.4819 0.4308 0.062(8) Uiso d R 1 A .
C C20 -0.0546(3) 0.3528(2) 0.34734(18) 0.0478(6) Uani d . 1 A .
H H20 -0.0957 0.4039 0.2886 0.051(7) Uiso d R 1 . .

loop_
_atom_site_aniso_label
_atom_site_aniso_U_11
_atom_site_aniso_U_22
_atom_site_aniso_U_33
_atom_site_aniso_U_12
_atom_site_aniso_U_13
_atom_site_aniso_U_23
Cu1 0.04732(18) 0.04701(18) 0.02684(15) 0.00769(13) 0.00054(11) -0.00424(11)
N1 0.0475(10) 0.0413(10) 0.0313(9) -0.0004(8) -0.0030(8) -0.0065(8)
C1 0.0471(13) 0.0464(13) 0.0430(13) -0.0012(11) -0.0041(10) -0.0124(10)
O1 0.103(12) 0.060(5) 0.036(5) 0.009(7) 0.021(7) -0.012(4)
O1' 0.068(5) 0.060(3) 0.031(4) -0.014(4) 0.014(3) -0.012(3)
Cl1 0.0584(4) 0.0596(4) 0.0441(3) 0.0051(3) 0.0029(3) -0.0088(3)
N2 0.0449(10) 0.0414(10) 0.0325(9) -0.0048(8) 0.0011(8) -0.0076(8)
C2 0.0539(15) 0.0484(14) 0.0573(15) 0.0009(12) -0.0205(12) -0.0135(12)
O2 0.088(11) 0.054(8) 0.136(17) -0.029(5) -0.030(12) 0.004(9)
O2' 0.079(5) 0.065(8) 0.074(5) -0.037(6) -0.002(4) -0.008(5)
N3 0.0402(9) 0.0369(9) 0.0334(9) -0.0021(8) -0.0014(7) -0.0076(7)
C3 0.0705(17) 0.0509(15) 0.0477(14) -0.0035(13) -0.0271(13) -0.0050(11)
O3 0.047(4) 0.065(7) 0.064(7) -0.001(4) 0.004(4) -0.006(4)
O3' 0.065(4) 0.099(5) 0.084(5) -0.022(4) 0.030(4) -0.042(5)
N4 0.0443(10) 0.0405(10) 0.0328(9) 0.0020(8) -0.0006(8) -0.0059(8)
C4 0.0746(17) 0.0465(13) 0.0325(12) -0.0088(12) -0.0098(12) -0.0059(10)
O4 0.0823(16) 0.0942(17) 0.0956(17) -0.0216(13) 0.0108(13) -0.0207(14)
N5 0.0438(12) 0.0518(13) 0.0397(11) -0.0028(11) -0.0084(9) -0.0034(10)
C5 0.0555(13) 0.0339(11) 0.0321(11) -0.0064(10) -0.0045(10) -0.0076(9)
O5 0.1019(18) 0.125(2) 0.0643(14) 0.0473(16) -0.0261(13) -0.0138(14)
C6 0.0537(13) 0.0335(11) 0.0323(11) -0.0077(10) 0.0013(10) -0.0106(9)
O6 0.1064(19) 0.111(2) 0.157(3) -0.0352(17) 0.0496(19) -0.084(2)
C7 0.0662(16) 0.0484(13) 0.0329(12) -0.0125(12) 0.0050(11) -0.0104(10)
O7 0.1140(19) 0.0939(16) 0.0472(11) 0.0367(14) 0.0124(12) 0.0126(11)
C8 0.0591(15) 0.0578(15) 0.0456(14) -0.0197(13) 0.0178(12) -0.0221(12)
C9 0.0467(14) 0.0554(15) 0.0536(15) -0.0114(12) 0.0077(11) -0.0192(12)
C10 0.0461(13) 0.0499(13) 0.0447(13) -0.0046(11) -0.0009(11) -0.0112(11)
C11 0.0565(14) 0.0455(13) 0.0459(14) 0.0046(11) -0.0013(11) -0.0128(11)
C12 0.0505(14) 0.0396(13) 0.0657(17) 0.0041(11) -0.0075(12) -0.0071(11)
C13 0.0502(14) 0.0467(14) 0.0559(15) -0.0061(11) -0.0171(12) 0.0076(11)
C14 0.0453(13) 0.0498(13) 0.0380(12) -0.0101(11) -0.0084(10) -0.0013(10)
C15 0.0344(10) 0.0401(11) 0.0330(11) -0.0086(9) -0.0013(9) -0.0047(9)
C16 0.0357(11) 0.0393(11) 0.0310(10) -0.0102(9) 0.0017(8) -0.0060(8)
C17 0.0505(13) 0.0527(13) 0.0337(12) -0.0123(11) 0.0009(10) -0.0121(10)
C18 0.0565(15) 0.0630(16) 0.0495(14) -0.0128(13) 0.0057(12) -0.0298(13)
C19 0.0524(14) 0.0462(14) 0.0661(17) 0.0012(12) -0.0043(12) -0.0254(12)
C20 0.0515(13) 0.0412(12) 0.0484(13) 0.0005(11) -0.0066(11) -0.0106(10)

loop_
_atom_type_symbol
_atom_type_description
_atom_type_scat_dispersion_real
_atom_type_scat_dispersion_imag
_atom_type_scat_source
C C 0.0033 0.0016 'International Tables Vol C Tables 4.2.6.8 and 6.1.1.4'
H H 0.0000 0.0000 'International Tables Vol C Tables 4.2.6.8 and 6.1.1.4'
Cl Cl 0.1484 0.1585 'International Tables Vol C Tables 4.2.6.8 and 6.1.1.4'
Cu Cu 0.3201 1.2651 'International Tables Vol C Tables 4.2.6.8 and 6.1.1.4'
N N 0.0061 0.0033 'International Tables Vol C Tables 4.2.6.8 and 6.1.1.4'
O O 0.0106 0.0060 'International Tables Vol C Tables 4.2.6.8 and 6.1.1.4'

loop_
_geom_angle_atom_site_label_1
_geom_angle_atom_site_label_2
_geom_angle_atom_site_label_3
_geom_angle_site_symmetry_1
_geom_angle_site_symmetry_3
_geom_angle
_geom_angle_publ_flag
N1 Cu1 N4 . . 174.76(8) ?
N1 Cu1 N2 . . 81.03(8) ?
N4 Cu1 N2 . . 99.78(8) ?
N1 Cu1 N3 . . 101.94(8) ?
N4 Cu1 N3 . . 81.12(7) ?
N2 Cu1 N3 . . 135.94(7) ?
N1 Cu1 O1' . . 87.4(4) ?
N4 Cu1 O1' . . 88.2(4) ?
N2 Cu1 O1' . . 130.0(5) ?
N3 Cu1 O1' . . 94.0(5) ?
N1 Cu1 O3 . . 85.8(4) ?
N4 Cu1 O3 . . 89.1(4) ?
N2 Cu1 O3 . . 84.1(4) ?
N3 Cu1 O3 . . 139.8(4) ?
O1' Cu1 O3 . . 46.5(6) ?
N1 Cu1 O1 . . 86.4(5) ?
N4 Cu1 O1 . . 89.5(5) ?
N2 Cu1 O1 . . 135.3(5) ?
N3 Cu1 O1 . . 88.6(5) ?
O1' Cu1 O1 . . 5.8(7) ?
O3 Cu1 O1 . . 52.1(6) ?
N1 Cu1 O3' . . 82.6(3) ?
N4 Cu1 O3' . . 92.3(3) ?
N2 Cu1 O3' . . 83.3(2) ?
N3 Cu1 O3' . . 140.7(3) ?
O1' Cu1 O3' . . 46.9(6) ?
O3 Cu1 O3' . . 3.3(5) ?
O1 Cu1 O3' . . 52.5(6) ?
C1 N1 C5 . . 119.1(2) ?
C1 N1 Cu1 . . 125.44(16) ?
C5 N1 Cu1 . . 115.08(15) ?
N1 C1 C2 . . 122.4(2) ?
N1 C1 H1 . . 118.9 ?
C2 C1 H1 . . 118.8 ?
N5 O1 Cu1 . . 90(2) ?
N5 O1' Cu1 . . 113.1(13) ?
O6 Cl1 O7 . . 111.08(19) ?
O6 Cl1 O5 . . 111.0(2) ?
O7 Cl1 O5 . . 108.19(14) ?
O6 Cl1 O4 . . 108.65(16) ?
O7 Cl1 O4 . . 109.62(17) ?
O5 Cl1 O4 . . 108.20(18) ?
C10 N2 C6 . . 118.6(2) ?
C10 N2 Cu1 . . 128.24(16) ?
C6 N2 Cu1 . . 113.12(15) ?
C1 C2 C3 . . 119.0(2) ?
C1 C2 H2 . . 120.5 ?
C3 C2 H2 . . 120.5 ?
C20 N3 C16 . . 118.09(19) ?
C20 N3 Cu1 . . 128.80(16) ?
C16 N3 Cu1 . . 113.10(14) ?
C2 C3 C4 . . 119.1(2) ?
C2 C3 H3 . . 120.5 ?
C4 C3 H3 . . 120.4 ?
N5 O3 Cu1 . . 104(2) ?
N5 O3' Cu1 . . 80.4(14) ?
C11 N4 C15 . . 119.03(19) ?
C11 N4 Cu1 . . 125.60(16) ?
C15 N4 Cu1 . . 115.23(14) ?
C3 C4 C5 . . 119.4(2) ?
C3 C4 H4 . . 120.3 ?
C5 C4 H4 . . 120.3 ?
O2 N5 O1' . . 130.3(17) ?
O2 N5 O3 . . 133.1(18) ?
O1' N5 O3 . . 96.5(13) ?
O2 N5 O3' . . 109.6(16) ?
O1' N5 O3' . . 119.0(9) ?
O1' N5 O2' . . 124.5(11) ?
O3 N5 O2' . . 138(2) ?
O3' N5 O2' . . 116.5(15) ?
O2 N5 O1 . . 113(2) ?
O3 N5 O1 . . 113.3(9) ?
O3' N5 O1 . . 135.0(10) ?
O2' N5 O1 . . 108(2) ?
N1 C5 C4 . . 120.9(2) ?
N1 C5 C6 . . 114.93(19) ?
C4 C5 C6 . . 124.1(2) ?
N2 C6 C7 . . 121.3(2) ?
N2 C6 C5 . . 115.16(18) ?
C7 C6 C5 . . 123.5(2) ?
C8 C7 C6 . . 119.2(2) ?
C8 C7 H7 . . 120.4 ?
C6 C7 H7 . . 120.4 ?
C7 C8 C9 . . 119.5(2) ?
C7 C8 H8 . . 120.3 ?
C9 C8 H8 . . 120.2 ?
C8 C9 C10 . . 118.6(2) ?
C8 C9 H9 . . 120.7 ?
C10 C9 H9 . . 120.7 ?
N2 C10 C9 . . 122.8(2) ?
N2 C10 H10 . . 118.6 ?
C9 C10 H10 . . 118.6 ?
N4 C11 C12 . . 122.5(2) ?
N4 C11 H11 . . 118.8 ?
C12 C11 H11 . . 118.8 ?
C13 C12 C11 . . 118.5(2) ?
C13 C12 H12 . . 120.8 ?
C11 C12 H12 . . 120.7 ?
C12 C13 C14 . . 119.5(2) ?
C12 C13 H13 . . 120.2 ?
C14 C13 H13 . . 120.3 ?
C13 C14 C15 . . 119.5(2) ?
C13 C14 H14 . . 120.2 ?
C15 C14 H14 . . 120.2 ?
N4 C15 C14 . . 120.9(2) ?
N4 C15 C16 . . 115.32(18) ?
C14 C15 C16 . . 123.7(2) ?
N3 C16 C17 . . 121.7(2) ?
N3 C16 C15 . . 115.19(18) ?
C17 C16 C15 . . 123.1(2) ?
C18 C17 C16 . . 119.2(2) ?
C18 C17 H17 . . 120.3 ?
C16 C17 H17 . . 120.5 ?
C19 C18 C17 . . 119.3(2) ?
C19 C18 H18 . . 120.4 ?
C17 C18 H18 . . 120.4 ?
C18 C19 C20 . . 118.9(2) ?
C18 C19 H19 . . 120.5 ?
C20 C19 H19 . . 120.6 ?
N3 C20 C19 . . 122.8(2) ?
N3 C20 H20 . . 118.6 ?
C19 C20 H20 . . 118.6 ?

loop_
_geom_bond_atom_site_label_1
_geom_bond_atom_site_label_2
_geom_bond_site_symmetry_2
_geom_bond_distance
_geom_bond_publ_flag
Cu1 N1 . 1.986(2) y
Cu1 N4 . 1.9890(19) y
Cu1 N2 . 2.0426(19) y
Cu1 N3 . 2.0534(18) y
Cu1 O1' . 2.233(15) ?
Cu1 O3 . 2.38(4) y
Cu1 O1 . 2.57(5) ?
Cu1 O3' . 2.87(3) ?
N1 C1 . 1.338(3) ?
N1 C5 . 1.347(3) ?
C1 C2 . 1.370(3) ?
C1 H1 . 0.9299 ?
O1 N5 . 1.38(2) ?
O1' N5 . 1.213(19) ?
Cl1 O6 . 1.402(3) ?
Cl1 O7 . 1.410(2) ?
Cl1 O5 . 1.424(2) ?
Cl1 O4 . 1.429(2) ?
N2 C10 . 1.336(3) ?
N2 C6 . 1.351(3) ?
C2 C3 . 1.377(4) ?
C2 H2 . 0.9301 ?
O2 N5 . 1.10(4) ?
O2' N5 . 1.28(2) ?
N3 C20 . 1.337(3) ?
N3 C16 . 1.350(3) ?
C3 C4 . 1.378(4) ?
C3 H3 . 0.9299 ?
O3 N5 . 1.231(16) ?
O3' N5 . 1.238(13) ?
N4 C11 . 1.338(3) ?
N4 C15 . 1.348(3) ?
C4 C5 . 1.387(3) ?
C4 H4 . 0.9301 ?
C5 C6 . 1.474(3) ?
C6 C7 . 1.386(3) ?
C7 C8 . 1.374(4) ?
C7 H7 . 0.9301 ?
C8 C9 . 1.375(4) ?
C8 H8 . 0.9300 ?
C9 C10 . 1.377(3) ?
C9 H9 . 0.9300 ?
C10 H10 . 0.9299 ?
C11 C12 . 1.375(3) ?
C11 H11 . 0.9300 ?
C12 C13 . 1.374(4) ?
C12 H12 . 0.9300 ?
C13 C14 . 1.375(4) ?
C13 H13 . 0.9300 ?
C14 C15 . 1.380(3) ?
C14 H14 . 0.9300 ?
C15 C16 . 1.477(3) ?
C16 C17 . 1.383(3) ?
C17 C18 . 1.378(4) ?
C17 H17 . 0.9300 ?
C18 C19 . 1.367(4) ?
C18 H18 . 0.9300 ?
C19 C20 . 1.378(3) ?
C19 H19 . 0.9300 ?
C20 H20 . 0.9300 ?

loop_
_geom_hbond_atom_site_label_D
_geom_hbond_atom_site_label_H
_geom_hbond_atom_site_label_A
_geom_hbond_site_symmetry_A
_geom_hbond_distance_DH
_geom_hbond_distance_HA
_geom_hbond_distance_DA
_geom_hbond_angle_DHA
C3 H3 O5 2_565 0.93 2.58 3.276(3) 132
C7 H7 O4 2_665 0.93 2.53 3.322(4) 144
C13 H13 O7 2_656 0.93 2.43 3.249(3) 147

loop_
_geom_torsion_atom_site_label_1
_geom_torsion_atom_site_label_2
_geom_torsion_atom_site_label_3
_geom_torsion_atom_site_label_4
_geom_torsion_site_symmetry_1
_geom_torsion_site_symmetry_2
_geom_torsion_site_symmetry_3
_geom_torsion_site_symmetry_4
_geom_torsion
_geom_torsion_publ_flag
N2 Cu1 N1 C1 . . . . -179.4(2) ?
N3 Cu1 N1 C1 . . . . -44.1(2) ?
O1' Cu1 N1 C1 . . . . 49.5(6) ?
O3 Cu1 N1 C1 . . . . 96.0(4) ?
O1 Cu1 N1 C1 . . . . 43.7(5) ?
O3' Cu1 N1 C1 . . . . 96.3(3) ?
N2 Cu1 N1 C5 . . . . 7.62(15) ?
N3 Cu1 N1 C5 . . . . 142.88(15) ?
O1' Cu1 N1 C5 . . . . -123.6(6) ?
O3 Cu1 N1 C5 . . . . -77.0(4) ?
O1 Cu1 N1 C5 . . . . -129.3(5) ?
O3' Cu1 N1 C5 . . . . -76.7(3) ?
C5 N1 C1 C2 . . . . -2.7(3) ?
Cu1 N1 C1 C2 . . . . -175.45(18) ?
N1 Cu1 O1 N5 . . . . 89.4(10) ?
N4 Cu1 O1 N5 . . . . -87.4(10) ?
N2 Cu1 O1 N5 . . . . 16.0(15) ?
N3 Cu1 O1 N5 . . . . -168.6(10) ?
O1' Cu1 O1 N5 . . . . -10(8) ?
O3 Cu1 O1 N5 . . . . 1.8(7) ?
O3' Cu1 O1 N5 . . . . 5.9(7) ?
N1 Cu1 O1' N5 . . . . 87.2(10) ?
N4 Cu1 O1' N5 . . . . -90.1(10) ?
N2 Cu1 O1' N5 . . . . 11.2(14) ?
N3 Cu1 O1' N5 . . . . -171.0(10) ?
O3 Cu1 O1' N5 . . . . 0.4(7) ?
O1 Cu1 O1' N5 . . . . 167(10) ?
O3' Cu1 O1' N5 . . . . 4.9(7) ?
N1 Cu1 N2 C10 . . . . 175.1(2) ?
N4 Cu1 N2 C10 . . . . -10.2(2) ?
N3 Cu1 N2 C10 . . . . 77.1(2) ?
O1' Cu1 N2 C10 . . . . -106.0(6) ?
O3 Cu1 N2 C10 . . . . -98.2(4) ?
O1 Cu1 N2 C10 . . . . -109.4(8) ?
O3' Cu1 N2 C10 . . . . -101.4(4) ?
N1 Cu1 N2 C6 . . . . -5.48(15) ?
N4 Cu1 N2 C6 . . . . 169.28(14) ?
N3 Cu1 N2 C6 . . . . -103.42(16) ?
O1' Cu1 N2 C6 . . . . 73.4(6) ?
O3 Cu1 N2 C6 . . . . 81.2(4) ?
O1 Cu1 N2 C6 . . . . 70.1(8) ?
O3' Cu1 N2 C6 . . . . 78.1(4) ?
N1 C1 C2 C3 . . . . 3.4(4) ?
N1 Cu1 N3 C20 . . . . -4.9(2) ?
N4 Cu1 N3 C20 . . . . 179.4(2) ?
N2 Cu1 N3 C20 . . . . 84.5(2) ?
O1' Cu1 N3 C20 . . . . -93.1(5) ?
O3 Cu1 N3 C20 . . . . -102.7(6) ?
O1 Cu1 N3 C20 . . . . -90.9(6) ?
O3' Cu1 N3 C20 . . . . -97.8(6) ?
N1 Cu1 N3 C16 . . . . 175.01(14) ?
N4 Cu1 N3 C16 . . . . -0.67(14) ?
N2 Cu1 N3 C16 . . . . -95.60(16) ?
O1' Cu1 N3 C16 . . . . 86.8(5) ?
O3 Cu1 N3 C16 . . . . 77.2(5) ?
O1 Cu1 N3 C16 . . . . 89.0(6) ?
O3' Cu1 N3 C16 . . . . 82.1(6) ?
C1 C2 C3 C4 . . . . -0.8(4) ?
N1 Cu1 O3 N5 . . . . -90.8(8) ?
N4 Cu1 O3 N5 . . . . 87.9(8) ?
N2 Cu1 O3 N5 . . . . -172.2(8) ?
N3 Cu1 O3 N5 . . . . 12.8(12) ?
O1' Cu1 O3 N5 . . . . -0.4(7) ?
O1 Cu1 O3 N5 . . . . -2.1(8) ?
O3' Cu1 O3 N5 . . . . -96(11) ?
N1 Cu1 O3' N5 . . . . -97.8(7) ?
N4 Cu1 O3' N5 . . . . 80.8(7) ?
N2 Cu1 O3' N5 . . . . -179.6(8) ?
N3 Cu1 O3' N5 . . . . 2.0(11) ?
O1' Cu1 O3' N5 . . . . -4.5(7) ?
O3 Cu1 O3' N5 . . . . 77(11) ?
O1 Cu1 O3' N5 . . . . -6.7(8) ?
N2 Cu1 N4 C11 . . . . -47.5(2) ?
N3 Cu1 N4 C11 . . . . 177.2(2) ?
O1' Cu1 N4 C11 . . . . 82.8(6) ?
O3 Cu1 N4 C11 . . . . 36.4(4) ?
O1 Cu1 N4 C11 . . . . 88.5(5) ?
O3' Cu1 N4 C11 . . . . 36.1(3) ?
N2 Cu1 N4 C15 . . . . 136.89(16) ?
N3 Cu1 N4 C15 . . . . 1.56(15) ?
O1' Cu1 N4 C15 . . . . -92.8(6) ?
O3 Cu1 N4 C15 . . . . -139.3(4) ?
O1 Cu1 N4 C15 . . . . -87.1(5) ?
O3' Cu1 N4 C15 . . . . -139.5(3) ?
C2 C3 C4 C5 . . . . -2.3(4) ?
Cu1 O1' N5 O2 . . . . -176(3) ?
Cu1 O1' N5 O3 . . . . -0.6(10) ?
Cu1 O1' N5 O3' . . . . -9.5(14) ?
Cu1 O1' N5 O2' . . . . 168.7(15) ?
Cu1 O1' N5 O1 . . . . -172(6) ?
Cu1 O3 N5 O2 . . . . 176(3) ?
Cu1 O3 N5 O1' . . . . 0.6(9) ?
Cu1 O3 N5 O3' . . . . 161(3) ?
Cu1 O3 N5 O2' . . . . -166.3(16) ?
Cu1 O3 N5 O1 . . . . 3.4(13) ?
Cu1 O3' N5 O2 . . . . 176(2) ?
Cu1 O3' N5 O1' . . . . 6.9(10) ?
Cu1 O3' N5 O3 . . . . -15(3) ?
Cu1 O3' N5 O2' . . . . -171.4(13) ?
Cu1 O3' N5 O1 . . . . 14.1(15) ?
Cu1 O1 N5 O2 . . . . -177(2) ?
Cu1 O1 N5 O1' . . . . 7(5) ?
Cu1 O1 N5 O3 . . . . -3.1(12) ?
Cu1 O1 N5 O3' . . . . -15.6(17) ?
Cu1 O1 N5 O2' . . . . 169.7(13) ?
C1 N1 C5 C4 . . . . -0.6(3) ?
Cu1 N1 C5 C4 . . . . 172.88(17) ?
C1 N1 C5 C6 . . . . 178.16(19) ?
Cu1 N1 C5 C6 . . . . -8.3(2) ?
C3 C4 C5 N1 . . . . 3.1(3) ?
C3 C4 C5 C6 . . . . -175.6(2) ?
C10 N2 C6 C7 . . . . -0.3(3) ?
Cu1 N2 C6 C7 . . . . -179.83(17) ?
C10 N2 C6 C5 . . . . -177.82(19) ?
Cu1 N2 C6 C5 . . . . 2.7(2) ?
N1 C5 C6 N2 . . . . 3.6(3) ?
C4 C5 C6 N2 . . . . -177.6(2) ?
N1 C5 C6 C7 . . . . -173.8(2) ?
C4 C5 C6 C7 . . . . 4.9(3) ?
N2 C6 C7 C8 . . . . 0.7(3) ?
C5 C6 C7 C8 . . . . 178.0(2) ?
C6 C7 C8 C9 . . . . -0.2(4) ?
C7 C8 C9 C10 . . . . -0.6(4) ?
C6 N2 C10 C9 . . . . -0.6(3) ?
Cu1 N2 C10 C9 . . . . 178.80(17) ?
C8 C9 C10 N2 . . . . 1.1(4) ?
C15 N4 C11 C12 . . . . -1.4(4) ?
Cu1 N4 C11 C12 . . . . -176.91(19) ?
N4 C11 C12 C13 . . . . 0.6(4) ?
C11 C12 C13 C14 . . . . 1.1(4) ?
C12 C13 C14 C15 . . . . -2.0(4) ?
C11 N4 C15 C14 . . . . 0.5(3) ?
Cu1 N4 C15 C14 . . . . 176.48(16) ?
C11 N4 C15 C16 . . . . -178.1(2) ?
Cu1 N4 C15 C16 . . . . -2.1(2) ?
C13 C14 C15 N4 . . . . 1.1(3) ?
C13 C14 C15 C16 . . . . 179.6(2) ?
C20 N3 C16 C17 . . . . 0.5(3) ?
Cu1 N3 C16 C17 . . . . -179.47(16) ?
C20 N3 C16 C15 . . . . 179.68(19) ?
Cu1 N3 C16 C15 . . . . -0.3(2) ?
N4 C15 C16 N3 . . . . 1.6(3) ?
C14 C15 C16 N3 . . . . -177.00(19) ?
N4 C15 C16 C17 . . . . -179.2(2) ?
C14 C15 C16 C17 . . . . 2.2(3) ?
N3 C16 C17 C18 . . . . 1.7(3) ?
C15 C16 C17 C18 . . . . -177.4(2) ?
C16 C17 C18 C19 . . . . -1.9(4) ?
C17 C18 C19 C20 . . . . -0.1(4) ?
C16 N3 C20 C19 . . . . -2.6(3) ?
Cu1 N3 C20 C19 . . . . 177.36(18) ?
C18 C19 C20 N3 . . . . 2.4(4) ?
